data_4131605
loop_
_publ_author_name
'Roy, Olivier'
'Dumonteil, Geoffrey'
'Faure, Sophie'
'Jouffret, Laurent'
'Kriznik, Alexandre'
'Taillefumier, Claude'

_publ_section_title
;
 Homogeneous and Robust Polyproline Type I Helices from Peptoids with
 Nonaromatic \a-Chiral Side Chains.
;
_journal_issue 38
_journal_name_full 'Journal of the American Chemical Society'
_journal_page_first 13533
_journal_page_last 13540
_journal_paper_doi 10.1021/jacs.7b07475
_journal_volume 139
_journal_year 2017
_chemical_formula_sum 'C46 H87 N5 O7'
_chemical_formula_weight 822.20
_space_group_crystal_system orthorhombic
_space_group_IT_number 19
_space_group_name_Hall 'P 2ac 2ab'
_space_group_name_H-M_alt 'P 21 21 21'
_atom_sites_solution_hydrogens geom
_audit_creation_method SHELXL-2014/7
_cell_angle_alpha 90
_cell_angle_beta 90
_cell_angle_gamma 90
_cell_formula_units_Z 4
_cell_length_a 12.5010(12)
_cell_length_b 17.5618(16)
_cell_length_c 24.024(2)
_cell_measurement_temperature 100(2)
_cell_volume 5274.2(8)
_computing_structure_refinement 'SHELXL-2014/7 (Sheldrick, 2014)'
_diffrn_ambient_temperature 100(2)
_diffrn_measured_fraction_theta_full 0.997
_diffrn_measured_fraction_theta_max 0.945
_diffrn_radiation_type MoK\a
_diffrn_radiation_wavelength 0.71073
_diffrn_reflns_av_R_equivalents 0.0616
_diffrn_reflns_av_unetI/netI 0.0343
_diffrn_reflns_Laue_measured_fraction_full 0.997
_diffrn_reflns_Laue_measured_fraction_max 0.945
_diffrn_reflns_limit_h_max 19
_diffrn_reflns_limit_h_min -19
_diffrn_reflns_limit_k_max 26
_diffrn_reflns_limit_k_min -27
_diffrn_reflns_limit_l_max 37
_diffrn_reflns_limit_l_min -37
_diffrn_reflns_number 485018
_diffrn_reflns_point_group_measured_fraction_full 0.998
_diffrn_reflns_point_group_measured_fraction_max 0.925
_diffrn_reflns_theta_full 25.242
_diffrn_reflns_theta_max 34.421
_diffrn_reflns_theta_min 3.236
_exptl_absorpt_coefficient_mu 0.069
_exptl_crystal_density_diffrn 1.035
_exptl_crystal_F_000 1816
_refine_diff_density_max 0.287
_refine_diff_density_min -0.204
_refine_diff_density_rms 0.043
_refine_ls_abs_structure_details
;
 Flack x determined using 6885 quotients [(I+)-(I-)]/[(I+)+(I-)]
 (Parsons, Flack and Wagner, Acta Cryst. B69 (2013) 249-259).
;
_refine_ls_abs_structure_Flack -0.03(12)
_refine_ls_extinction_method none
_refine_ls_goodness_of_fit_ref 1.031
_refine_ls_hydrogen_treatment constr
_refine_ls_matrix_type full
_refine_ls_number_parameters 547
_refine_ls_number_reflns 20578
_refine_ls_number_restraints 0
_refine_ls_restrained_S_all 1.031
_refine_ls_R_factor_all 0.0619
_refine_ls_R_factor_gt 0.0401
_refine_ls_shift/su_max 0.001
_refine_ls_shift/su_mean 0.000
_refine_ls_structure_factor_coef Fsqd
_refine_ls_weighting_details 'w=1/[\s^2^(Fo^2^)+(0.0514P)^2^+0.5960P] where P=(Fo^2^+2Fc^2^)/3'
_refine_ls_weighting_scheme calc
_refine_ls_wR_factor_gt 0.0909
_refine_ls_wR_factor_ref 0.1005
_reflns_Friedel_coverage 0.810
_reflns_Friedel_fraction_full 0.999
_reflns_Friedel_fraction_max 0.902
_reflns_number_gt 16857
_reflns_number_total 20578
_reflns_threshold_expression 'I > 2\s(I)'
_cod_data_source_file ja7b07475_si_002.cif
_cod_data_source_block OR399_JUIN2017_P212121_a
_cod_original_cell_volume 5274.2(9)
_cod_database_code 4131605
_shelx_shelxl_version_number 2014/7
_shelx_space_group_comment
;
The symmetry employed for this shelxl refinement is uniquely defined
by the following loop, which should always be used as a source of
symmetry information in preference to the above space-group names.
They are only intended as comments.
;

loop_
_space_group_symop_operation_xyz
'x, y, z'
'-x+1/2, -y, z+1/2'
'-x, y+1/2, -z+1/2'
'x+1/2, -y+1/2, -z'

loop_
_atom_site_label
_atom_site_type_symbol
_atom_site_fract_x
_atom_site_fract_y
_atom_site_fract_z
_atom_site_U_iso_or_equiv
_atom_site_adp_type
_atom_site_occupancy
_atom_site_site_symmetry_order
_atom_site_calc_flag
_atom_site_refinement_flags_posn
_atom_site_refinement_flags_adp
O001 O 0.29684(7) 0.54129(6) 0.77333(4) 0.02136(19) Uani 1 1 d . .
O002 O 0.43791(8) 0.42673(6) 0.44351(4) 0.01999(18) Uani 1 1 d . .
O003 O 0.66017(7) 0.39458(6) 0.54863(4) 0.01844(17) Uani 1 1 d . .
O004 O 0.58942(8) 0.57590(6) 0.36244(4) 0.02102(18) Uani 1 1 d . .
O005 O 0.61644(8) 0.58482(6) 0.61701(4) 0.02065(18) Uani 1 1 d . .
O006 O 0.81588(8) 0.45793(7) 0.30068(4) 0.0270(2) Uani 1 1 d . .
O007 O 0.34309(9) 0.50396(7) 0.68669(4) 0.0299(2) Uani 1 1 d . .
N008 N 0.44343(8) 0.40458(6) 0.53680(4) 0.01393(18) Uani 1 1 d . .
N009 N 0.76225(8) 0.48678(6) 0.38845(4) 0.01558(19) Uani 1 1 d . .
N00A N 0.66286(8) 0.43635(6) 0.63845(4) 0.01625(19) Uani 1 1 d . .
N00B N 0.52134(9) 0.60498(6) 0.69609(4) 0.01672(19) Uani 1 1 d . .
N00C N 0.51749(9) 0.57139(6) 0.44939(4) 0.01626(19) Uani 1 1 d . .
C00D C 0.39806(10) 0.32703(7) 0.52983(5) 0.0159(2) Uani 1 1 d . .
H00D H 0.4007 0.3161 0.4890 0.019 Uiso 1 1 calc R U
C00E C 0.61314(9) 0.41829(7) 0.58989(5) 0.0147(2) Uani 1 1 d . .
C00F C 0.27820(10) 0.32340(7) 0.54630(5) 0.0184(2) Uani 1 1 d . .
C00G C 0.36220(10) 0.53510(8) 0.73021(5) 0.0184(2) Uani 1 1 d . .
C00H C 0.65330(12) 0.40146(9) 0.33000(6) 0.0263(3) Uani 1 1 d . .
H00A H 0.5883 0.4292 0.3404 0.039 Uiso 1 1 calc R U
H00B H 0.6604 0.3561 0.3534 0.039 Uiso 1 1 calc R U
H00C H 0.6488 0.3861 0.2908 0.039 Uiso 1 1 calc R U
C00I C 0.56663(12) 0.74364(8) 0.71158(6) 0.0230(3) Uani 1 1 d . .
C00J C 0.94315(10) 0.49420(7) 0.43400(5) 0.0180(2) Uani 1 1 d . .
C00K C 0.58883(10) 0.54973(7) 0.40964(5) 0.0157(2) Uani 1 1 d . .
C00L C 0.98665(11) 0.42651(8) 0.40060(6) 0.0229(3) Uani 1 1 d . .
H00E H 0.9273 0.3933 0.3897 0.034 Uiso 1 1 calc R U
H00F H 1.0373 0.3978 0.4236 0.034 Uiso 1 1 calc R U
H00G H 1.0232 0.4452 0.3672 0.034 Uiso 1 1 calc R U
C00M C 0.58133(10) 0.56137(7) 0.66135(5) 0.0163(2) Uani 1 1 d . .
C00N C 1.03722(12) 0.54846(9) 0.44514(8) 0.0310(3) Uani 1 1 d . .
H00H H 1.0132 0.5904 0.4690 0.046 Uiso 1 1 calc R U
H00I H 1.0635 0.5690 0.4098 0.046 Uiso 1 1 calc R U
H00J H 1.0949 0.5206 0.4638 0.046 Uiso 1 1 calc R U
C00O C 0.74949(10) 0.45226(8) 0.33820(5) 0.0187(2) Uani 1 1 d . .
C00P C 0.85741(10) 0.53543(7) 0.39801(6) 0.0179(2) Uani 1 1 d . .
H00P H 0.8908 0.5436 0.3606 0.022 Uiso 1 1 calc R U
C00Q C 0.46569(12) 0.70998(8) 0.45625(6) 0.0248(3) Uani 1 1 d . .
C00R C 0.81460(12) 0.35534(9) 0.67381(7) 0.0277(3) Uani 1 1 d . .
C00S C 0.46058(9) 0.44760(7) 0.49059(5) 0.0148(2) Uani 1 1 d . .
C00T C 0.46846(11) 0.26694(8) 0.55747(6) 0.0225(3) Uani 1 1 d . .
H00K H 0.4481 0.2163 0.5439 0.034 Uiso 1 1 calc R U
H00L H 0.4588 0.2692 0.5979 0.034 Uiso 1 1 calc R U
H00M H 0.5436 0.2768 0.5483 0.034 Uiso 1 1 calc R U
C00U C 0.49671(10) 0.68450(8) 0.67988(5) 0.0192(2) Uani 1 1 d . .
H00U H 0.5171 0.6890 0.6398 0.023 Uiso 1 1 calc R U
C00V C 0.25753(11) 0.34577(10) 0.60683(6) 0.0279(3) Uani 1 1 d . .
H00N H 0.1815 0.3391 0.6154 0.042 Uiso 1 1 calc R U
H00O H 0.2775 0.3992 0.6124 0.042 Uiso 1 1 calc R U
H00Q H 0.3003 0.3134 0.6315 0.042 Uiso 1 1 calc R U
C00W C 0.67385(10) 0.49130(7) 0.42771(5) 0.0158(2) Uani 1 1 d . .
H00R H 0.7019 0.5057 0.4648 0.019 Uiso 1 1 calc R U
H00S H 0.6400 0.4405 0.4311 0.019 Uiso 1 1 calc R U
C00X C 0.78086(10) 0.42814(8) 0.64132(6) 0.0209(2) Uani 1 1 d . .
H00X H 0.8056 0.4204 0.6021 0.025 Uiso 1 1 calc R U
C00Y C 0.18550(11) 0.51233(9) 0.77184(6) 0.0234(3) Uani 1 1 d . .
C00Z C 0.37639(12) 0.69906(9) 0.68236(7) 0.0263(3) Uani 1 1 d . .
H00T H 0.3607 0.7495 0.6670 0.039 Uiso 1 1 calc R U
H00V H 0.3523 0.6969 0.7211 0.039 Uiso 1 1 calc R U
H00W H 0.3389 0.6602 0.6606 0.039 Uiso 1 1 calc R U
C010 C 0.89970(11) 0.46575(9) 0.48974(6) 0.0239(3) Uani 1 1 d . .
H01A H 0.8697 0.5086 0.5106 0.036 Uiso 1 1 calc R U
H01B H 0.9579 0.4426 0.5112 0.036 Uiso 1 1 calc R U
H01C H 0.8437 0.4277 0.4831 0.036 Uiso 1 1 calc R U
C011 C 0.37770(16) 0.76642(10) 0.43943(9) 0.0388(4) Uani 1 1 d . .
H01D H 0.3126 0.7557 0.4608 0.058 Uiso 1 1 calc R U
H01E H 0.3627 0.7611 0.3996 0.058 Uiso 1 1 calc R U
H01F H 0.4017 0.8185 0.4472 0.058 Uiso 1 1 calc R U
C012 C 0.46810(10) 0.57314(8) 0.74448(5) 0.0175(2) Uani 1 1 d . .
H01G H 0.4550 0.6143 0.7718 0.021 Uiso 1 1 calc R U
H01H H 0.5159 0.5352 0.7622 0.021 Uiso 1 1 calc R U
C013 C 0.82481(12) 0.61435(8) 0.41906(7) 0.0264(3) Uani 1 1 d . .
H01I H 0.8873 0.6481 0.4188 0.040 Uiso 1 1 calc R U
H01J H 0.7970 0.6101 0.4571 0.040 Uiso 1 1 calc R U
H01K H 0.7692 0.6354 0.3947 0.040 Uiso 1 1 calc R U
C014 C 0.32345(11) 0.60232(9) 0.45222(7) 0.0286(3) Uani 1 1 d . .
H01L H 0.2694 0.6326 0.4327 0.043 Uiso 1 1 calc R U
H01M H 0.3148 0.6088 0.4925 0.043 Uiso 1 1 calc R U
H01N H 0.3146 0.5485 0.4426 0.043 Uiso 1 1 calc R U
C015 C 0.57035(15) 0.73556(9) 0.42920(8) 0.0351(4) Uani 1 1 d . .
H01O H 0.6289 0.7028 0.4419 0.053 Uiso 1 1 calc R U
H01P H 0.5854 0.7884 0.4397 0.053 Uiso 1 1 calc R U
H01Q H 0.5639 0.7319 0.3886 0.053 Uiso 1 1 calc R U
C016 C 0.83307(12) 0.50206(10) 0.66115(7) 0.0298(3) Uani 1 1 d . .
H01R H 0.9109 0.4983 0.6569 0.045 Uiso 1 1 calc R U
H01S H 0.8155 0.5105 0.7004 0.045 Uiso 1 1 calc R U
H01T H 0.8063 0.5447 0.6389 0.045 Uiso 1 1 calc R U
C017 C 0.49057(9) 0.42638(7) 0.58959(5) 0.0143(2) Uani 1 1 d . .
H01U H 0.4601 0.3942 0.6195 0.017 Uiso 1 1 calc R U
H01V H 0.4715 0.4799 0.5978 0.017 Uiso 1 1 calc R U
C018 C 0.23746(13) 0.24184(9) 0.53717(7) 0.0285(3) Uani 1 1 d . .
H01W H 0.1594 0.2408 0.5410 0.043 Uiso 1 1 calc R U
H01X H 0.2696 0.2079 0.5649 0.043 Uiso 1 1 calc R U
H01Y H 0.2574 0.2247 0.4998 0.043 Uiso 1 1 calc R U
C019 C 0.43488(11) 0.62888(8) 0.43497(6) 0.0205(2) Uani 1 1 d . .
H019 H 0.4340 0.6321 0.3934 0.025 Uiso 1 1 calc R U
C01A C 0.60568(10) 0.47929(7) 0.68071(5) 0.0165(2) Uani 1 1 d . .
H01Z H 0.6492 0.4811 0.7151 0.020 Uiso 1 1 calc R U
H010 H 0.5377 0.4530 0.6895 0.020 Uiso 1 1 calc R U
C01B C 0.21521(12) 0.37706(10) 0.50834(8) 0.0334(3) Uani 1 1 d . .
H011 H 0.1386 0.3724 0.5164 0.050 Uiso 1 1 calc R U
H012 H 0.2285 0.3635 0.4694 0.050 Uiso 1 1 calc R U
H013 H 0.2382 0.4296 0.5149 0.050 Uiso 1 1 calc R U
C01C C 0.50731(10) 0.52795(7) 0.50067(5) 0.0158(2) Uani 1 1 d . .
H014 H 0.4603 0.5559 0.5268 0.019 Uiso 1 1 calc R U
H015 H 0.5786 0.5231 0.5183 0.019 Uiso 1 1 calc R U
C01D C 0.68426(13) 0.72369(10) 0.70272(9) 0.0373(4) Uani 1 1 d . .
H016 H 0.7293 0.7618 0.7211 0.056 Uiso 1 1 calc R U
H017 H 0.7001 0.7231 0.6628 0.056 Uiso 1 1 calc R U
H018 H 0.6990 0.6734 0.7186 0.056 Uiso 1 1 calc R U
C01E C 0.76199(15) 0.28543(10) 0.64756(8) 0.0364(4) Uani 1 1 d . .
H020 H 0.7850 0.2395 0.6675 0.055 Uiso 1 1 calc R U
H021 H 0.7833 0.2817 0.6084 0.055 Uiso 1 1 calc R U
H022 H 0.6840 0.2903 0.6500 0.055 Uiso 1 1 calc R U
C01F C 0.48034(16) 0.71229(9) 0.51936(7) 0.0331(3) Uani 1 1 d . .
H023 H 0.5381 0.6776 0.5301 0.050 Uiso 1 1 calc R U
H024 H 0.4137 0.6966 0.5376 0.050 Uiso 1 1 calc R U
H025 H 0.4986 0.7642 0.5309 0.050 Uiso 1 1 calc R U
C01G C 0.54452(16) 0.82244(9) 0.68638(8) 0.0381(4) Uani 1 1 d . .
H026 H 0.5948 0.8596 0.7020 0.057 Uiso 1 1 calc R U
H027 H 0.4711 0.8379 0.6952 0.057 Uiso 1 1 calc R U
H028 H 0.5535 0.8201 0.6459 0.057 Uiso 1 1 calc R U
C01H C 0.93655(15) 0.34660(14) 0.66829(10) 0.0500(5) Uani 1 1 d . .
H029 H 0.9581 0.2964 0.6822 0.075 Uiso 1 1 calc R U
H02A H 0.9722 0.3864 0.6901 0.075 Uiso 1 1 calc R U
H02B H 0.9570 0.3514 0.6291 0.075 Uiso 1 1 calc R U
C01I C 0.12468(13) 0.55103(12) 0.72546(8) 0.0401(4) Uani 1 1 d . .
H02C H 0.0482 0.5398 0.7292 0.060 Uiso 1 1 calc R U
H02D H 0.1505 0.5322 0.6895 0.060 Uiso 1 1 calc R U
H02E H 0.1359 0.6062 0.7276 0.060 Uiso 1 1 calc R U
C01J C 0.54501(17) 0.74754(11) 0.77411(7) 0.0392(4) Uani 1 1 d . .
H02F H 0.5836 0.7909 0.7901 0.059 Uiso 1 1 calc R U
H02G H 0.5694 0.7004 0.7918 0.059 Uiso 1 1 calc R U
H02H H 0.4681 0.7539 0.7805 0.059 Uiso 1 1 calc R U
C01K C 0.78399(17) 0.35799(12) 0.73549(7) 0.0401(4) Uani 1 1 d . .
H02I H 0.8114 0.3124 0.7543 0.060 Uiso 1 1 calc R U
H02J H 0.7059 0.3597 0.7390 0.060 Uiso 1 1 calc R U
H02K H 0.8151 0.4035 0.7527 0.060 Uiso 1 1 calc R U
C01L C 0.18526(15) 0.42646(10) 0.76711(10) 0.0420(4) Uani 1 1 d . .
H02L H 0.1118 0.4076 0.7705 0.063 Uiso 1 1 calc R U
H02M H 0.2293 0.4047 0.7969 0.063 Uiso 1 1 calc R U
H02N H 0.2145 0.4115 0.7309 0.063 Uiso 1 1 calc R U
C01M C 0.14379(14) 0.53697(13) 0.82814(8) 0.0425(4) Uani 1 1 d . .
H02O H 0.0726 0.5151 0.8342 0.064 Uiso 1 1 calc R U
H02P H 0.1392 0.5927 0.8294 0.064 Uiso 1 1 calc R U
H02Q H 0.1925 0.5191 0.8573 0.064 Uiso 1 1 calc R U

loop_
_atom_site_aniso_label
_atom_site_aniso_U_11
_atom_site_aniso_U_22
_atom_site_aniso_U_33
_atom_site_aniso_U_23
_atom_site_aniso_U_13
_atom_site_aniso_U_12
O001 0.0154(4) 0.0328(5) 0.0159(4) -0.0033(4) 0.0036(3) -0.0026(4)
O002 0.0229(4) 0.0235(4) 0.0135(4) -0.0004(3) -0.0023(3) -0.0042(4)
O003 0.0164(4) 0.0239(4) 0.0149(4) -0.0020(3) 0.0021(3) 0.0035(3)
O004 0.0189(4) 0.0272(5) 0.0170(4) 0.0063(4) -0.0001(3) 0.0010(4)
O005 0.0234(4) 0.0243(5) 0.0143(4) 0.0001(3) 0.0035(3) -0.0025(4)
O006 0.0210(5) 0.0439(6) 0.0159(4) 0.0016(4) 0.0042(4) 0.0016(4)
O007 0.0204(5) 0.0466(6) 0.0227(5) -0.0159(5) 0.0046(4) -0.0085(5)
N008 0.0144(4) 0.0161(4) 0.0113(4) -0.0008(3) -0.0006(3) -0.0007(4)
N009 0.0116(4) 0.0199(5) 0.0152(4) 0.0021(4) 0.0008(3) -0.0016(4)
N00A 0.0117(4) 0.0237(5) 0.0134(4) -0.0020(4) -0.0008(3) 0.0012(4)
N00B 0.0160(4) 0.0209(5) 0.0132(4) -0.0006(4) 0.0009(4) -0.0001(4)
N00C 0.0154(4) 0.0166(4) 0.0168(4) 0.0015(4) -0.0002(4) 0.0027(4)
C00D 0.0181(5) 0.0155(5) 0.0142(5) -0.0010(4) -0.0007(4) -0.0004(4)
C00E 0.0134(5) 0.0169(5) 0.0138(5) 0.0003(4) 0.0001(4) 0.0007(4)
C00F 0.0165(5) 0.0202(6) 0.0186(5) 0.0007(4) -0.0038(4) -0.0031(4)
C00G 0.0149(5) 0.0236(6) 0.0166(5) -0.0023(5) 0.0025(4) 0.0004(4)
C00H 0.0207(6) 0.0337(7) 0.0246(6) -0.0070(6) -0.0026(5) -0.0024(5)
C00I 0.0233(6) 0.0212(6) 0.0243(6) -0.0014(5) -0.0045(5) -0.0004(5)
C00J 0.0137(5) 0.0192(5) 0.0211(6) 0.0035(4) -0.0028(4) -0.0015(4)
C00K 0.0127(5) 0.0169(5) 0.0175(5) 0.0012(4) -0.0011(4) -0.0013(4)
C00L 0.0213(6) 0.0259(6) 0.0215(6) 0.0033(5) -0.0011(5) 0.0060(5)
C00M 0.0146(5) 0.0210(6) 0.0132(5) -0.0024(4) -0.0012(4) -0.0027(4)
C00N 0.0190(6) 0.0256(7) 0.0484(9) 0.0064(6) -0.0109(6) -0.0052(5)
C00O 0.0146(5) 0.0258(6) 0.0159(5) 0.0019(4) -0.0007(4) 0.0020(4)
C00P 0.0130(5) 0.0182(5) 0.0226(6) 0.0047(5) -0.0018(4) -0.0020(4)
C00Q 0.0252(7) 0.0190(6) 0.0302(7) 0.0019(5) -0.0017(5) 0.0062(5)
C00R 0.0196(6) 0.0356(8) 0.0278(7) 0.0023(6) -0.0068(5) 0.0070(6)
C00S 0.0126(5) 0.0179(5) 0.0138(5) -0.0003(4) 0.0003(4) 0.0001(4)
C00T 0.0217(6) 0.0180(6) 0.0278(7) 0.0026(5) -0.0004(5) 0.0029(5)
C00U 0.0186(6) 0.0219(6) 0.0170(5) -0.0002(4) -0.0022(4) 0.0006(5)
C00V 0.0165(6) 0.0402(8) 0.0271(7) -0.0091(6) 0.0033(5) -0.0058(5)
C00W 0.0140(5) 0.0189(5) 0.0146(5) 0.0028(4) 0.0019(4) 0.0010(4)
C00X 0.0114(5) 0.0314(7) 0.0198(5) -0.0008(5) -0.0011(4) 0.0004(5)
C00Y 0.0149(5) 0.0304(7) 0.0249(6) -0.0007(5) 0.0046(5) -0.0015(5)
C00Z 0.0192(6) 0.0294(7) 0.0302(7) -0.0004(6) -0.0044(5) 0.0038(5)
C010 0.0204(6) 0.0334(7) 0.0181(6) 0.0044(5) -0.0028(5) 0.0032(5)
C011 0.0395(9) 0.0269(8) 0.0501(10) 0.0026(7) -0.0064(8) 0.0163(7)
C012 0.0156(5) 0.0244(6) 0.0125(5) -0.0026(4) 0.0014(4) -0.0014(5)
C013 0.0205(6) 0.0172(6) 0.0414(8) 0.0008(5) -0.0046(6) -0.0008(5)
C014 0.0160(6) 0.0324(7) 0.0374(8) 0.0026(6) 0.0022(6) 0.0050(5)
C015 0.0349(8) 0.0207(6) 0.0498(10) 0.0009(7) 0.0061(7) -0.0009(6)
C016 0.0172(6) 0.0381(8) 0.0340(8) -0.0022(6) -0.0042(6) -0.0073(6)
C017 0.0127(5) 0.0190(5) 0.0113(4) -0.0026(4) -0.0003(4) 0.0007(4)
C018 0.0273(7) 0.0261(7) 0.0322(7) -0.0040(6) -0.0020(6) -0.0106(6)
C019 0.0170(5) 0.0209(6) 0.0237(6) 0.0020(5) -0.0021(5) 0.0051(5)
C01A 0.0152(5) 0.0224(6) 0.0119(5) -0.0020(4) -0.0001(4) -0.0007(4)
C01B 0.0181(6) 0.0390(8) 0.0431(9) 0.0143(7) -0.0082(6) -0.0005(6)
C01C 0.0168(5) 0.0170(5) 0.0137(5) -0.0006(4) 0.0009(4) 0.0004(4)
C01D 0.0213(7) 0.0300(8) 0.0606(11) -0.0067(7) -0.0035(7) -0.0050(6)
C01E 0.0392(9) 0.0285(8) 0.0415(9) 0.0009(7) -0.0095(7) 0.0088(7)
C01F 0.0449(9) 0.0217(6) 0.0327(8) -0.0052(6) -0.0048(7) 0.0069(6)
C01G 0.0434(10) 0.0229(7) 0.0479(10) 0.0035(7) -0.0134(8) -0.0027(7)
C01H 0.0226(8) 0.0617(13) 0.0659(14) 0.0103(11) -0.0091(8) 0.0136(8)
C01I 0.0192(7) 0.0541(11) 0.0471(10) 0.0138(8) -0.0042(7) 0.0009(7)
C01J 0.0492(10) 0.0416(9) 0.0267(7) -0.0107(7) -0.0054(7) -0.0127(8)
C01K 0.0482(10) 0.0448(10) 0.0274(8) 0.0085(7) -0.0084(7) 0.0071(8)
C01L 0.0270(8) 0.0312(8) 0.0677(13) -0.0017(8) 0.0089(8) -0.0060(7)
C01M 0.0292(8) 0.0633(12) 0.0351(9) -0.0078(8) 0.0174(7) -0.0080(8)

loop_
_atom_type_symbol
_atom_type_description
_atom_type_scat_dispersion_real
_atom_type_scat_dispersion_imag
_atom_type_scat_source
C C 0.0033 0.0016 'International Tables Vol C Tables 4.2.6.8 and 6.1.1.4'
H H 0.0000 0.0000 'International Tables Vol C Tables 4.2.6.8 and 6.1.1.4'
N N 0.0061 0.0033 'International Tables Vol C Tables 4.2.6.8 and 6.1.1.4'
O O 0.0106 0.0060 'International Tables Vol C Tables 4.2.6.8 and 6.1.1.4'

loop_
_geom_angle_atom_site_label_1
_geom_angle_atom_site_label_2
_geom_angle_atom_site_label_3
_geom_angle
C00G O001 C00Y 122.18(11)
C00S N008 C017 120.23(10)
C00S N008 C00D 118.54(10)
C017 N008 C00D 119.74(10)
C00O N009 C00W 120.70(10)
C00O N009 C00P 119.23(10)
C00W N009 C00P 118.53(10)
C00E N00A C01A 119.73(10)
C00E N00A C00X 118.15(10)
C01A N00A C00X 120.48(10)
C00M N00B C012 121.86(11)
C00M N00B C00U 118.97(11)
C012 N00B C00U 118.57(10)
C00K N00C C01C 120.33(10)
C00K N00C C019 118.82(10)
C01C N00C C019 119.55(10)
N008 C00D C00T 111.40(10)
N008 C00D C00F 112.21(10)
C00T C00D C00F 114.68(11)
N008 C00D H00D 105.9
C00T C00D H00D 105.9
C00F C00D H00D 105.9
O003 C00E N00A 123.65(11)
O003 C00E C017 120.36(11)
N00A C00E C017 115.96(10)
C00V C00F C01B 108.78(13)
C00V C00F C018 108.64(12)
C01B C00F C018 108.58(12)
C00V C00F C00D 113.30(10)
C01B C00F C00D 108.65(11)
C018 C00F C00D 108.80(11)
O007 C00G O001 126.47(12)
O007 C00G C012 124.58(11)
O001 C00G C012 108.95(10)
C00O C00H H00A 109.5
C00O C00H H00B 109.5
H00A C00H H00B 109.5
C00O C00H H00C 109.5
H00A C00H H00C 109.5
H00B C00H H00C 109.5
C01D C00I C01J 108.53(14)
C01D C00I C01G 108.98(14)
C01J C00I C01G 108.38(14)
C01D C00I C00U 108.63(12)
C01J C00I C00U 114.31(13)
C01G C00I C00U 107.90(12)
C010 C00J C00L 109.32(11)
C010 C00J C00N 108.77(12)
C00L C00J C00N 107.48(12)
C010 C00J C00P 113.20(11)
C00L C00J C00P 108.32(11)
C00N C00J C00P 109.59(11)
O004 C00K N00C 123.32(12)
O004 C00K C00W 120.50(11)
N00C C00K C00W 116.15(10)
C00J C00L H00E 109.5
C00J C00L H00F 109.5
H00E C00L H00F 109.5
C00J C00L H00G 109.5
H00E C00L H00G 109.5
H00F C00L H00G 109.5
O005 C00M N00B 122.90(12)
O005 C00M C01A 120.36(11)
N00B C00M C01A 116.73(10)
C00J C00N H00H 109.5
C00J C00N H00I 109.5
H00H C00N H00I 109.5
C00J C00N H00J 109.5
H00H C00N H00J 109.5
H00I C00N H00J 109.5
O006 C00O N009 122.38(12)
O006 C00O C00H 119.32(12)
N009 C00O C00H 118.20(11)
N009 C00P C013 111.06(10)
N009 C00P C00J 111.76(10)
C013 C00P C00J 114.91(11)
N009 C00P H00P 106.1
C013 C00P H00P 106.1
C00J C00P H00P 106.1
C01F C00Q C015 108.14(14)
C01F C00Q C011 109.28(13)
C015 C00Q C011 108.17(14)
C01F C00Q C019 112.25(12)
C015 C00Q C019 109.88(12)
C011 C00Q C019 109.03(13)
C01E C00R C01K 108.42(15)
C01E C00R C01H 108.10(16)
C01K C00R C01H 109.53(15)
C01E C00R C00X 109.66(12)
C01K C00R C00X 113.13(13)
C01H C00R C00X 107.90(14)
O002 C00S N008 123.53(11)
O002 C00S C01C 120.41(11)
N008 C00S C01C 116.02(10)
C00D C00T H00K 109.5
C00D C00T H00L 109.5
H00K C00T H00L 109.5
C00D C00T H00M 109.5
H00K C00T H00M 109.5
H00L C00T H00M 109.5
N00B C00U C00Z 110.62(11)
N00B C00U C00I 112.55(10)
C00Z C00U C00I 114.98(12)
N00B C00U H00U 106.0
C00Z C00U H00U 106.0
C00I C00U H00U 106.0
C00F C00V H00N 109.5
C00F C00V H00O 109.5
H00N C00V H00O 109.5
C00F C00V H00Q 109.5
H00N C00V H00Q 109.5
H00O C00V H00Q 109.5
N009 C00W C00K 112.20(10)
N009 C00W H00R 109.2
C00K C00W H00R 109.2
N009 C00W H00S 109.2
C00K C00W H00S 109.2
H00R C00W H00S 107.9
N00A C00X C016 110.88(12)
N00A C00X C00R 111.87(12)
C016 C00X C00R 115.18(12)
N00A C00X H00X 106.1
C016 C00X H00X 106.1
C00R C00X H00X 106.1
O001 C00Y C01I 109.63(12)
O001 C00Y C01L 110.23(12)
C01I C00Y C01L 113.10(16)
O001 C00Y C01M 101.76(12)
C01I C00Y C01M 110.93(15)
C01L C00Y C01M 110.59(15)
C00U C00Z H00T 109.5
C00U C00Z H00V 109.5
H00T C00Z H00V 109.5
C00U C00Z H00W 109.5
H00T C00Z H00W 109.5
H00V C00Z H00W 109.5
C00J C010 H01A 109.5
C00J C010 H01B 109.5
H01A C010 H01B 109.5
C00J C010 H01C 109.5
H01A C010 H01C 109.5
H01B C010 H01C 109.5
C00Q C011 H01D 109.5
C00Q C011 H01E 109.5
H01D C011 H01E 109.5
C00Q C011 H01F 109.5
H01D C011 H01F 109.5
H01E C011 H01F 109.5
N00B C012 C00G 112.80(10)
N00B C012 H01G 109.0
C00G C012 H01G 109.0
N00B C012 H01H 109.0
C00G C012 H01H 109.0
H01G C012 H01H 107.8
C00P C013 H01I 109.5
C00P C013 H01J 109.5
H01I C013 H01J 109.5
C00P C013 H01K 109.5
H01I C013 H01K 109.5
H01J C013 H01K 109.5
C019 C014 H01L 109.5
C019 C014 H01M 109.5
H01L C014 H01M 109.5
C019 C014 H01N 109.5
H01L C014 H01N 109.5
H01M C014 H01N 109.5
C00Q C015 H01O 109.5
C00Q C015 H01P 109.5
H01O C015 H01P 109.5
C00Q C015 H01Q 109.5
H01O C015 H01Q 109.5
H01P C015 H01Q 109.5
C00X C016 H01R 109.5
C00X C016 H01S 109.5
H01R C016 H01S 109.5
C00X C016 H01T 109.5
H01R C016 H01T 109.5
H01S C016 H01T 109.5
N008 C017 C00E 112.60(10)
N008 C017 H01U 109.1
C00E C017 H01U 109.1
N008 C017 H01V 109.1
C00E C017 H01V 109.1
H01U C017 H01V 107.8
C00F C018 H01W 109.5
C00F C018 H01X 109.5
H01W C018 H01X 109.5
C00F C018 H01Y 109.5
H01W C018 H01Y 109.5
H01X C018 H01Y 109.5
N00C C019 C014 111.32(11)
N00C C019 C00Q 111.85(11)
C014 C019 C00Q 114.52(12)
N00C C019 H019 106.2
C014 C019 H019 106.2
C00Q C019 H019 106.2
N00A C01A C00M 111.77(10)
N00A C01A H01Z 109.3
C00M C01A H01Z 109.3
N00A C01A H010 109.3
C00M C01A H010 109.3
H01Z C01A H010 107.9
C00F C01B H011 109.5
C00F C01B H012 109.5
H011 C01B H012 109.5
C00F C01B H013 109.5
H011 C01B H013 109.5
H012 C01B H013 109.5
N00C C01C C00S 112.28(10)
N00C C01C H014 109.1
C00S C01C H014 109.1
N00C C01C H015 109.1
C00S C01C H015 109.1
H014 C01C H015 107.9
C00I C01D H016 109.5
C00I C01D H017 109.5
H016 C01D H017 109.5
C00I C01D H018 109.5
H016 C01D H018 109.5
H017 C01D H018 109.5
C00R C01E H020 109.5
C00R C01E H021 109.5
H020 C01E H021 109.5
C00R C01E H022 109.5
H020 C01E H022 109.5
H021 C01E H022 109.5
C00Q C01F H023 109.5
C00Q C01F H024 109.5
H023 C01F H024 109.5
C00Q C01F H025 109.5
H023 C01F H025 109.5
H024 C01F H025 109.5
C00I C01G H026 109.5
C00I C01G H027 109.5
H026 C01G H027 109.5
C00I C01G H028 109.5
H026 C01G H028 109.5
H027 C01G H028 109.5
C00R C01H H029 109.5
C00R C01H H02A 109.5
H029 C01H H02A 109.5
C00R C01H H02B 109.5
H029 C01H H02B 109.5
H02A C01H H02B 109.5
C00Y C01I H02C 109.5
C00Y C01I H02D 109.5
H02C C01I H02D 109.5
C00Y C01I H02E 109.5
H02C C01I H02E 109.5
H02D C01I H02E 109.5
C00I C01J H02F 109.5
C00I C01J H02G 109.5
H02F C01J H02G 109.5
C00I C01J H02H 109.5
H02F C01J H02H 109.5
H02G C01J H02H 109.5
C00R C01K H02I 109.5
C00R C01K H02J 109.5
H02I C01K H02J 109.5
C00R C01K H02K 109.5
H02I C01K H02K 109.5
H02J C01K H02K 109.5
C00Y C01L H02L 109.5
C00Y C01L H02M 109.5
H02L C01L H02M 109.5
C00Y C01L H02N 109.5
H02L C01L H02N 109.5
H02M C01L H02N 109.5
C00Y C01M H02O 109.5
C00Y C01M H02P 109.5
H02O C01M H02P 109.5
C00Y C01M H02Q 109.5
H02O C01M H02Q 109.5
H02P C01M H02Q 109.5

loop_
_geom_bond_atom_site_label_1
_geom_bond_atom_site_label_2
_geom_bond_distance
O001 C00G 1.3237(15)
O001 C00Y 1.4823(16)
O002 C00S 1.2222(15)
O003 C00E 1.2253(15)
O004 C00K 1.2235(15)
O005 C00M 1.2234(15)
O006 C00O 1.2293(16)
O007 C00G 1.2040(16)
N008 C00S 1.3598(15)
N008 C017 1.4501(15)
N008 C00D 1.4848(16)
N009 C00O 1.3602(16)
N009 C00W 1.4549(15)
N009 C00P 1.4825(16)
N00A C00E 1.3594(15)
N00A C01A 1.4527(16)
N00A C00X 1.4837(16)
N00B C00M 1.3586(16)
N00B C012 1.4516(16)
N00B C00U 1.4822(17)
N00C C00K 1.3609(16)
N00C C01C 1.4545(16)
N00C C019 1.4852(16)
C00D C00T 1.5262(18)
C00D C00F 1.5511(18)
C00D H00D 1.0000
C00E C017 1.5388(16)
C00F C00V 1.528(2)
C00F C01B 1.530(2)
C00F C018 1.5358(19)
C00G C012 1.5219(18)
C00H C00O 1.510(2)
C00H H00A 0.9800
C00H H00B 0.9800
C00H H00C 0.9800
C00I C01D 1.527(2)
C00I C01J 1.528(2)
C00I C01G 1.536(2)
C00I C00U 1.5564(19)
C00J C010 1.5292(19)
C00J C00L 1.5338(19)
C00J C00N 1.5371(19)
C00J C00P 1.5560(17)
C00K C00W 1.5398(17)
C00L H00E 0.9800
C00L H00F 0.9800
C00L H00G 0.9800
C00M C01A 1.5450(18)
C00N H00H 0.9800
C00N H00I 0.9800
C00N H00J 0.9800
C00P C013 1.5306(19)
C00P H00P 1.0000
C00Q C01F 1.528(2)
C00Q C015 1.528(2)
C00Q C011 1.535(2)
C00Q C019 1.562(2)
C00R C01E 1.529(2)
C00R C01K 1.531(2)
C00R C01H 1.538(2)
C00R C00X 1.556(2)
C00S C01C 1.5463(17)
C00T H00K 0.9800
C00T H00L 0.9800
C00T H00M 0.9800
C00U C00Z 1.527(2)
C00U H00U 1.0000
C00V H00N 0.9800
C00V H00O 0.9800
C00V H00Q 0.9800
C00W H00R 0.9900
C00W H00S 0.9900
C00X C016 1.529(2)
C00X H00X 1.0000
C00Y C01I 1.510(2)
C00Y C01L 1.512(2)
C00Y C01M 1.513(2)
C00Z H00T 0.9800
C00Z H00V 0.9800
C00Z H00W 0.9800
C010 H01A 0.9800
C010 H01B 0.9800
C010 H01C 0.9800
C011 H01D 0.9800
C011 H01E 0.9800
C011 H01F 0.9800
C012 H01G 0.9900
C012 H01H 0.9900
C013 H01I 0.9800
C013 H01J 0.9800
C013 H01K 0.9800
C014 C019 1.526(2)
C014 H01L 0.9800
C014 H01M 0.9800
C014 H01N 0.9800
C015 H01O 0.9800
C015 H01P 0.9800
C015 H01Q 0.9800
C016 H01R 0.9800
C016 H01S 0.9800
C016 H01T 0.9800
C017 H01U 0.9900
C017 H01V 0.9900
C018 H01W 0.9800
C018 H01X 0.9800
C018 H01Y 0.9800
C019 H019 1.0000
C01A H01Z 0.9900
C01A H010 0.9900
C01B H011 0.9800
C01B H012 0.9800
C01B H013 0.9800
C01C H014 0.9900
C01C H015 0.9900
C01D H016 0.9800
C01D H017 0.9800
C01D H018 0.9800
C01E H020 0.9800
C01E H021 0.9800
C01E H022 0.9800
C01F H023 0.9800
C01F H024 0.9800
C01F H025 0.9800
C01G H026 0.9800
C01G H027 0.9800
C01G H028 0.9800
C01H H029 0.9800
C01H H02A 0.9800
C01H H02B 0.9800
C01I H02C 0.9800
C01I H02D 0.9800
C01I H02E 0.9800
C01J H02F 0.9800
C01J H02G 0.9800
C01J H02H 0.9800
C01K H02I 0.9800
C01K H02J 0.9800
C01K H02K 0.9800
C01L H02L 0.9800
C01L H02M 0.9800
C01L H02N 0.9800
C01M H02O 0.9800
C01M H02P 0.9800
C01M H02Q 0.9800
